data_4066159
loop_
_publ_author_name
'Bera, Holger'
'Braunschweig, Holger'
'D\"orfler, Rainer'
'Kupfer, Thomas'
'Radacki, Krzysztof'
'Seeler, Fabian'

_publ_section_title
;
 Half-Sandwich Tungsten Complexes with Metal- and
 \h5-Cyclopentadienyl-Bound Functional Stannyl Groups and Their
 Transformation intoAnsaComplexes&#x2020;
;
_journal_issue 21
_journal_name_full Organometallics
_journal_page_first 5111
_journal_paper_doi 10.1021/om100324m
_journal_volume 29
_journal_year 2010
_chemical_formula_moiety 'C11 H13 Cl O3 S Sn2 W'
_chemical_formula_sum 'C11 H13 Cl O3 S Sn2 W'
_chemical_formula_weight 681.95
_chemical_name_common
;
?
;
_chemical_name_systematic
; 
?
;
_space_group_IT_number 2
_symmetry_cell_setting triclinic
_symmetry_space_group_name_Hall '-P 1'
_symmetry_space_group_name_H-M 'P -1'
_atom_sites_solution_hydrogens geom
_atom_sites_solution_primary direct
_atom_sites_solution_secondary difmap
_audit_creation_method SHELXL-97
_cell_angle_alpha 95.284(2)
_cell_angle_beta 103.395(2)
_cell_angle_gamma 106.793(2)
_cell_formula_units_Z 2
_cell_length_a 8.5946(3)
_cell_length_b 8.6557(3)
_cell_length_c 12.2209(4)
_cell_measurement_reflns_used 9758
_cell_measurement_temperature 101(2)
_cell_measurement_theta_max 31.53
_cell_measurement_theta_min 2.49
_cell_volume 834.26(5)
_computing_cell_refinement 'Saint+ ver. 7.12A (Bruker AXS)'
_computing_data_collection 'APEX2 ver. 1.0-27 (Bruker AXS)'
_computing_data_reduction 'Saint+ ver. 7.12A (Bruker AXS)'
_computing_molecular_graphics 'XP ver. 5.1 (Bruker AXS, 1998)'
_computing_publication_material 'SHELXL-97 (Sheldrick, 1997)'
_computing_structure_refinement 'SHELXL-97 (Sheldrick, 1997)'
_computing_structure_solution 'SHELXS-97 (Sheldrick, 1990)'
_diffrn_ambient_temperature 101(2)
_diffrn_measured_fraction_theta_full 0.998
_diffrn_measured_fraction_theta_max 0.895
_diffrn_measurement_device_type 'CCD area detector'
_diffrn_measurement_method 'phi and omega scans'
_diffrn_radiation_monochromator 'multi-layer mirror'
_diffrn_radiation_source 'rotating anode'
_diffrn_radiation_type MoK\a
_diffrn_radiation_wavelength 0.71073
_diffrn_reflns_av_R_equivalents 0.0663
_diffrn_reflns_av_sigmaI/netI 0.0307
_diffrn_reflns_limit_h_max 12
_diffrn_reflns_limit_h_min -11
_diffrn_reflns_limit_k_max 12
_diffrn_reflns_limit_k_min -12
_diffrn_reflns_limit_l_max 17
_diffrn_reflns_limit_l_min -18
_diffrn_reflns_number 70679
_diffrn_reflns_theta_full 26.00
_diffrn_reflns_theta_max 32.07
_diffrn_reflns_theta_min 1.74
_exptl_absorpt_coefficient_mu 10.132
_exptl_absorpt_correction_T_max 0.445
_exptl_absorpt_correction_T_min 0.186
_exptl_absorpt_correction_type multi-scan
_exptl_absorpt_process_details 'Sadabs 2004/1 (Brucker Nonius 2004)'
_exptl_crystal_colour yellow
_exptl_crystal_density_diffrn 2.715
_exptl_crystal_density_method 'not measured'
_exptl_crystal_description block
_exptl_crystal_F_000 620
_exptl_crystal_size_max 0.18
_exptl_crystal_size_mid 0.16
_exptl_crystal_size_min 0.08
_refine_diff_density_max 1.131
_refine_diff_density_min -1.099
_refine_diff_density_rms 0.170
_refine_ls_extinction_method none
_refine_ls_goodness_of_fit_ref 1.032
_refine_ls_hydrogen_treatment constr
_refine_ls_matrix_type full
_refine_ls_number_parameters 183
_refine_ls_number_reflns 5214
_refine_ls_number_restraints 27
_refine_ls_restrained_S_all 1.041
_refine_ls_R_factor_all 0.0229
_refine_ls_R_factor_gt 0.0203
_refine_ls_shift/su_max 0.004
_refine_ls_shift/su_mean 0.000
_refine_ls_structure_factor_coef Fsqd
_refine_ls_weighting_details 'calc w=1/[\s^2^(Fo^2^)+(0.0158P)^2^+0.8772P] where P=(Fo^2^+2Fc^2^)/3'
_refine_ls_weighting_scheme calc
_refine_ls_wR_factor_gt 0.0425
_refine_ls_wR_factor_ref 0.0432
_reflns_number_gt 4874
_reflns_number_total 5214
_reflns_threshold_expression >2sigma(I)
_cod_data_source_file om100324m_si_001.cif
_cod_data_source_block 15
_cod_depositor_comments
;
The following automatic conversions were performed:

'_symmetry_cell_setting' value 'Triclinic' changed to 'triclinic'
according to /home/saulius/struct/CIF-dictionaries/cif_core.dic
dictionary named 'cif_core.dic' version 2.4.1 from 2010-06-29.

Automatic conversion script
Id: cif_fix_values 1715 2011-07-08 13:25:40Z adriana 
;
_cod_original_sg_symbol_Hall '-P 1 '
_cod_original_sg_symbol_H-M P-1
_cod_database_code 4066159

loop_
_symmetry_equiv_pos_as_xyz
'x, y, z'
'-x, -y, -z'

loop_
_atom_site_label
_atom_site_type_symbol
_atom_site_fract_x
_atom_site_fract_y
_atom_site_fract_z
_atom_site_U_iso_or_equiv
_atom_site_adp_type
_atom_site_occupancy
_atom_site_symmetry_multiplicity
_atom_site_calc_flag
_atom_site_refinement_flags
_atom_site_disorder_assembly
_atom_site_disorder_group
W1 W 0.290368(12) 1.019497(11) 0.182980(8) 0.01138(3) Uani 1 1 d . A .
C1 C 0.1535(3) 0.8272(3) 0.0624(2) 0.0170(5) Uani 1 1 d . . .
O1 O 0.0668(3) 0.7184(2) -0.00761(17) 0.0229(4) Uani 1 1 d . . .
S1 S 0.31281(8) 0.64882(8) 0.39127(6) 0.01676(13) Uani 1 1 d . A .
O2 O 0.2647(3) 1.1784(2) -0.03827(17) 0.0252(5) Uani 1 1 d . . .
C2 C 0.2731(3) 1.1208(3) 0.0422(2) 0.0182(5) Uani 1 1 d . . .
Sn2 Sn 0.05805(2) 0.72555(2) 0.361432(15) 0.01328(4) Uani 1 1 d . A .
O3 O 0.6624(3) 1.1356(3) 0.1629(2) 0.0299(5) Uani 1 1 d . . .
C3 C 0.5270(4) 1.0874(3) 0.1704(3) 0.0200(6) Uani 1 1 d . . .
Sn1 Sn 0.41458(2) 0.76776(2) 0.239987(15) 0.01327(4) Uani 1 1 d D . .
C4A C 0.3986(4) 0.5679(4) 0.1185(3) 0.0155(6) Uani 0.939(3) 1 d PDU A 1
H4A1 H 0.4593 0.6090 0.0630 0.023 Uiso 0.939(3) 1 calc PR A 1
H4A2 H 0.2798 0.5093 0.0788 0.023 Uiso 0.939(3) 1 calc PR A 1
H4A3 H 0.4492 0.4931 0.1576 0.023 Uiso 0.939(3) 1 calc PR A 1
Cl5A Cl 0.70973(9) 0.86354(10) 0.33709(8) 0.0214(2) Uani 0.939(3) 1 d PDU A 1
C4B C 0.6785(18) 0.830(6) 0.315(5) 0.0214(2) Uani 0.061(3) 1 d PDU A 2
H4B1 H 0.7187 0.7428 0.2876 0.032 Uiso 0.061(3) 1 calc PR A 2
H4B2 H 0.7015 0.8444 0.3979 0.032 Uiso 0.061(3) 1 calc PR A 2
H4B3 H 0.7372 0.9329 0.2928 0.032 Uiso 0.061(3) 1 calc PR A 2
Cl5B Cl 0.3636(17) 0.5386(11) 0.0956(9) 0.0155(6) Uani 0.061(3) 1 d PDU A 2
C6 C -0.1249(4) 0.5624(3) 0.2177(3) 0.0218(6) Uani 1 1 d . . .
H6A H -0.2082 0.6141 0.1847 0.033 Uiso 1 1 calc R . .
H6B H -0.1818 0.4612 0.2418 0.033 Uiso 1 1 calc R . .
H6C H -0.0689 0.5369 0.1604 0.033 Uiso 1 1 calc R . .
C7 C -0.0006(4) 0.7233(4) 0.5213(2) 0.0215(6) Uani 1 1 d . . .
H7A H -0.0136 0.8286 0.5464 0.032 Uiso 1 1 calc R . .
H7B H 0.0909 0.7054 0.5779 0.032 Uiso 1 1 calc R . .
H7C H -0.1062 0.6350 0.5130 0.032 Uiso 1 1 calc R . .
C10 C 0.1525(3) 0.9679(3) 0.3244(2) 0.0138(5) Uani 1 1 d . . .
C11 C 0.0677(3) 1.0548(3) 0.2497(2) 0.0143(5) Uani 1 1 d . A .
H11A H -0.0457 1.0132 0.2035 0.017 Uiso 1 1 calc R . .
C12 C 0.1816(4) 1.2131(3) 0.2566(2) 0.0177(5) Uani 1 1 d . . .
H12A H 0.1581 1.2947 0.2147 0.021 Uiso 1 1 calc R A .
C13 C 0.3364(3) 1.2292(3) 0.3364(2) 0.0159(5) Uani 1 1 d . A .
H13A H 0.4337 1.3238 0.3586 0.019 Uiso 1 1 calc R . .
C14 C 0.3201(3) 1.0794(3) 0.3771(2) 0.0144(5) Uani 1 1 d . A .
H14A H 0.4060 1.0559 0.4307 0.017 Uiso 1 1 calc R . .

loop_
_atom_site_aniso_label
_atom_site_aniso_U_11
_atom_site_aniso_U_22
_atom_site_aniso_U_33
_atom_site_aniso_U_23
_atom_site_aniso_U_13
_atom_site_aniso_U_12
W1 0.01425(5) 0.01010(5) 0.01050(6) 0.00148(4) 0.00516(4) 0.00363(4)
C1 0.0191(12) 0.0194(13) 0.0159(13) 0.0049(10) 0.0068(11) 0.0091(10)
O1 0.0256(10) 0.0207(10) 0.0175(10) -0.0044(8) 0.0015(8) 0.0057(8)
S1 0.0187(3) 0.0163(3) 0.0187(3) 0.0068(2) 0.0076(3) 0.0075(2)
O2 0.0369(12) 0.0217(10) 0.0163(10) 0.0065(8) 0.0082(9) 0.0066(9)
C2 0.0219(13) 0.0143(12) 0.0181(14) -0.0004(10) 0.0076(11) 0.0047(10)
Sn2 0.01591(8) 0.01165(8) 0.01319(9) 0.00227(6) 0.00663(7) 0.00361(6)
O3 0.0250(11) 0.0250(11) 0.0446(14) 0.0102(10) 0.0195(10) 0.0060(9)
C3 0.0235(13) 0.0145(12) 0.0245(15) 0.0050(11) 0.0101(12) 0.0068(10)
Sn1 0.01400(8) 0.01176(8) 0.01566(9) 0.00205(6) 0.00623(7) 0.00489(6)
C4A 0.0168(9) 0.0139(8) 0.0145(8) -0.0016(6) 0.0038(6) 0.0043(6)
Cl5A 0.0166(3) 0.0247(4) 0.0226(4) 0.0025(3) 0.0057(3) 0.0064(3)
C4B 0.0166(3) 0.0247(4) 0.0226(4) 0.0025(3) 0.0057(3) 0.0064(3)
Cl5B 0.0168(9) 0.0139(8) 0.0145(8) -0.0016(6) 0.0038(6) 0.0043(6)
C6 0.0240(14) 0.0176(13) 0.0200(14) -0.0003(11) 0.0027(12) 0.0047(11)
C7 0.0297(15) 0.0220(14) 0.0167(14) 0.0041(11) 0.0142(12) 0.0076(12)
C10 0.0172(12) 0.0136(11) 0.0120(12) 0.0008(9) 0.0075(10) 0.0044(9)
C11 0.0182(12) 0.0170(12) 0.0113(12) 0.0002(9) 0.0086(10) 0.0081(10)
C12 0.0268(14) 0.0147(12) 0.0157(13) 0.0025(10) 0.0083(11) 0.0108(11)
C13 0.0209(12) 0.0130(12) 0.0129(12) -0.0003(9) 0.0075(10) 0.0024(10)
C14 0.0175(12) 0.0141(12) 0.0106(12) -0.0006(9) 0.0026(10) 0.0049(10)

loop_
_atom_type_symbol
_atom_type_description
_atom_type_scat_dispersion_real
_atom_type_scat_dispersion_imag
_atom_type_scat_source
C C 0.0033 0.0016 'International Tables Vol C Tables 4.2.6.8 and 6.1.1.4'
H H 0.0000 0.0000 'International Tables Vol C Tables 4.2.6.8 and 6.1.1.4'
O O 0.0106 0.0060 'International Tables Vol C Tables 4.2.6.8 and 6.1.1.4'
S S 0.1246 0.1234 'International Tables Vol C Tables 4.2.6.8 and 6.1.1.4'
Cl Cl 0.1484 0.1585 'International Tables Vol C Tables 4.2.6.8 and 6.1.1.4'
Sn Sn -0.6537 1.4246 'International Tables Vol C Tables 4.2.6.8 and 6.1.1.4'
W W -0.8490 6.8722 'International Tables Vol C Tables 4.2.6.8 and 6.1.1.4'

loop_
_geom_angle_atom_site_label_1
_geom_angle_atom_site_label_2
_geom_angle_atom_site_label_3
_geom_angle
C1 W1 C3 108.53(11)
C1 W1 C2 78.16(11)
C3 W1 C2 76.97(11)
C1 W1 C10 100.79(10)
C3 W1 C10 137.90(11)
C2 W1 C10 139.71(10)
C1 W1 C14 133.92(10)
C3 W1 C14 103.98(11)
C2 W1 C14 141.70(10)
C10 W1 C14 36.18(9)
C1 W1 C11 96.69(10)
C3 W1 C11 154.18(10)
C2 W1 C11 103.72(10)
C10 W1 C11 36.01(9)
C14 W1 C11 59.25(9)
C1 W1 C12 123.97(10)
C3 W1 C12 120.34(10)
C2 W1 C12 87.30(10)
C10 W1 C12 59.53(9)
C14 W1 C12 58.66(9)
C11 W1 C12 35.25(9)
C1 W1 C13 155.37(10)
C3 W1 C13 96.04(11)
C2 W1 C13 106.72(10)
C10 W1 C13 59.51(9)
C14 W1 C13 35.09(9)
C11 W1 C13 58.69(9)
C12 W1 C13 35.03(9)
C1 W1 Sn1 74.35(7)
C3 W1 Sn1 73.95(8)
C2 W1 Sn1 130.47(8)
C10 W1 Sn1 86.04(6)
C14 W1 Sn1 84.52(6)
C11 W1 Sn1 119.64(6)
C12 W1 Sn1 142.15(7)
C13 W1 Sn1 115.41(6)
O1 C1 W1 176.4(2)
Sn1 S1 Sn2 97.76(2)
O2 C2 W1 179.3(3)
C7 Sn2 C6 117.17(12)
C7 Sn2 C10 113.46(11)
C6 Sn2 C10 111.97(11)
C7 Sn2 S1 104.49(8)
C6 Sn2 S1 107.94(8)
C10 Sn2 S1 99.81(7)
O3 C3 W1 175.9(2)
C4A Sn1 C4B 95.3(4)
C4A Sn1 Cl5B 6.4(4)
C4B Sn1 Cl5B 101.73(17)
C4A Sn1 Cl5A 101.70(9)
C4B Sn1 Cl5A 6.4(4)
Cl5B Sn1 Cl5A 108.1(3)
C4A Sn1 S1 105.97(10)
C4B Sn1 S1 99(2)
Cl5B Sn1 S1 104.7(3)
Cl5A Sn1 S1 97.84(3)
C4A Sn1 W1 123.44(10)
C4B Sn1 W1 117.3(15)
Cl5B Sn1 W1 119.3(3)
Cl5A Sn1 W1 112.65(2)
S1 Sn1 W1 111.863(17)
Sn1 C4A H4A1 109.5
Sn1 C4A H4A2 109.5
Sn1 C4A H4A3 109.5
Sn1 C4B H4B1 109.5
Sn1 C4B H4B2 109.5
H4B1 C4B H4B2 109.5
Sn1 C4B H4B3 109.5
H4B1 C4B H4B3 109.5
H4B2 C4B H4B3 109.5
Sn2 C6 H6A 109.5
Sn2 C6 H6B 109.5
H6A C6 H6B 109.5
Sn2 C6 H6C 109.5
H6A C6 H6C 109.5
H6B C6 H6C 109.5
Sn2 C7 H7A 109.5
Sn2 C7 H7B 109.5
H7A C7 H7B 109.5
Sn2 C7 H7C 109.5
H7A C7 H7C 109.5
H7B C7 H7C 109.5
C11 C10 C14 106.1(2)
C11 C10 Sn2 129.52(19)
C14 C10 Sn2 124.34(18)
C11 C10 W1 72.50(15)
C14 C10 W1 71.96(15)
Sn2 C10 W1 122.23(11)
C12 C11 C10 108.5(2)
C12 C11 W1 72.96(15)
C10 C11 W1 71.49(15)
C12 C11 H11A 125.8
C10 C11 H11A 125.8
W1 C11 H11A 121.5
C11 C12 C13 108.5(2)
C11 C12 W1 71.79(14)
C13 C12 W1 73.10(15)
C11 C12 H12A 125.7
C13 C12 H12A 125.7
W1 C12 H12A 121.1
C14 C13 C12 107.8(2)
C14 C13 W1 70.78(15)
C12 C13 W1 71.87(15)
C14 C13 H13A 126.1
C12 C13 H13A 126.1
W1 C13 H13A 122.9
C13 C14 C10 109.1(2)
C13 C14 W1 74.13(15)
C10 C14 W1 71.86(14)
C13 C14 H14A 125.5
C10 C14 H14A 125.5
W1 C14 H14A 120.3

loop_
_geom_bond_atom_site_label_1
_geom_bond_atom_site_label_2
_geom_bond_distance
W1 C1 1.985(3)
W1 C3 1.994(3)
W1 C2 1.996(3)
W1 C10 2.318(3)
W1 C14 2.319(3)
W1 C11 2.332(3)
W1 C12 2.347(3)
W1 C13 2.363(3)
W1 Sn1 2.7662(2)
C1 O1 1.151(3)
S1 Sn1 2.4130(7)
S1 Sn2 2.4256(7)
O2 C2 1.140(3)
Sn2 C7 2.128(3)
Sn2 C6 2.129(3)
Sn2 C10 2.151(3)
O3 C3 1.146(3)
Sn1 C4A 2.124(4)
Sn1 C4B 2.124(4)
Sn1 Cl5B 2.3946(12)
Sn1 Cl5A 2.3957(7)
C4A H4A1 0.9800
C4A H4A2 0.9800
C4A H4A3 0.9800
C4B H4B1 0.9800
C4B H4B2 0.9800
C4B H4B3 0.9800
C6 H6A 0.9800
C6 H6B 0.9800
C6 H6C 0.9800
C7 H7A 0.9800
C7 H7B 0.9800
C7 H7C 0.9800
C10 C11 1.437(4)
C10 C14 1.440(4)
C11 C12 1.417(4)
C11 H11A 0.9500
C12 C13 1.417(4)
C12 H12A 0.9500
C13 C14 1.412(4)
C13 H13A 0.9500
C14 H14A 0.9500

loop_
_geom_torsion_atom_site_label_1
_geom_torsion_atom_site_label_2
_geom_torsion_atom_site_label_3
_geom_torsion_atom_site_label_4
_geom_torsion
Sn1 S1 Sn2 C7 -157.30(8)
Sn1 S1 Sn2 C6 77.29(9)
Sn1 S1 Sn2 C10 -39.78(7)
Sn2 S1 Sn1 C4A -112.97(9)
Sn2 S1 Sn1 C4B 148.7(6)
Sn2 S1 Sn1 Cl5B -106.5(3)
Sn2 S1 Sn1 Cl5A 142.42(3)
Sn2 S1 Sn1 W1 24.12(3)
C1 W1 Sn1 C4A 26.39(14)
C3 W1 Sn1 C4A -88.70(14)
C2 W1 Sn1 C4A -32.33(15)
C10 W1 Sn1 C4A 128.76(13)
C14 W1 Sn1 C4A 165.04(13)
C11 W1 Sn1 C4A 115.24(14)
C12 W1 Sn1 C4A 152.21(16)
C13 W1 Sn1 C4A -177.82(13)
C1 W1 Sn1 C4B 144.2(17)
C3 W1 Sn1 C4B 29.1(17)
C2 W1 Sn1 C4B 85.5(17)
C10 W1 Sn1 C4B -113.5(17)
C14 W1 Sn1 C4B -77.2(17)
C11 W1 Sn1 C4B -127.0(17)
C12 W1 Sn1 C4B -90.0(17)
C13 W1 Sn1 C4B -60.0(17)
C1 W1 Sn1 Cl5B 20.7(4)
C3 W1 Sn1 Cl5B -94.4(4)
C2 W1 Sn1 Cl5B -38.0(4)
C10 W1 Sn1 Cl5B 123.0(4)
C14 W1 Sn1 Cl5B 159.3(4)
C11 W1 Sn1 Cl5B 109.5(4)
C12 W1 Sn1 Cl5B 146.5(4)
C13 W1 Sn1 Cl5B 176.5(4)
C1 W1 Sn1 Cl5A 148.99(9)
C3 W1 Sn1 Cl5A 33.90(9)
C2 W1 Sn1 Cl5A 90.27(10)
C10 W1 Sn1 Cl5A -108.64(7)
C14 W1 Sn1 Cl5A -72.37(7)
C11 W1 Sn1 Cl5A -122.16(8)
C12 W1 Sn1 Cl5A -85.20(11)
C13 W1 Sn1 Cl5A -55.22(8)
C1 W1 Sn1 S1 -101.94(9)
C3 W1 Sn1 S1 142.97(9)
C2 W1 Sn1 S1 -160.66(10)
C10 W1 Sn1 S1 0.43(6)
C14 W1 Sn1 S1 36.70(7)
C11 W1 Sn1 S1 -13.09(8)
C12 W1 Sn1 S1 23.87(11)
C13 W1 Sn1 S1 53.85(8)
C7 Sn2 C10 C11 -102.4(2)
C6 Sn2 C10 C11 33.0(3)
S1 Sn2 C10 C11 147.0(2)
C7 Sn2 C10 C14 75.0(2)
C6 Sn2 C10 C14 -149.7(2)
S1 Sn2 C10 C14 -35.7(2)
C7 Sn2 C10 W1 164.23(13)
C6 Sn2 C10 W1 -60.38(16)
S1 Sn2 C10 W1 53.63(13)
C1 W1 C10 C11 -86.54(16)
C3 W1 C10 C11 139.56(17)
C2 W1 C10 C11 -2.2(2)
C14 W1 C10 C11 114.1(2)
C12 W1 C10 C11 36.68(14)
C13 W1 C10 C11 77.55(15)
Sn1 W1 C10 C11 -159.78(14)
C1 W1 C10 C14 159.36(15)
C3 W1 C10 C14 25.5(2)
C2 W1 C10 C14 -116.28(18)
C11 W1 C10 C14 -114.1(2)
C12 W1 C10 C14 -77.42(16)
C13 W1 C10 C14 -36.55(14)
Sn1 W1 C10 C14 86.13(13)
C1 W1 C10 Sn2 39.62(15)
C3 W1 C10 Sn2 -94.28(17)
C2 W1 C10 Sn2 123.98(15)
C14 W1 C10 Sn2 -119.7(2)
C11 W1 C10 Sn2 126.2(2)
C12 W1 C10 Sn2 162.84(17)
C13 W1 C10 Sn2 -156.29(17)
Sn1 W1 C10 Sn2 -33.61(12)
C14 C10 C11 C12 0.6(3)
Sn2 C10 C11 C12 178.26(19)
W1 C10 C11 C12 -64.04(19)
C14 C10 C11 W1 64.60(18)
Sn2 C10 C11 W1 -117.7(2)
C1 W1 C11 C12 -143.96(16)
C3 W1 C11 C12 23.8(3)
C2 W1 C11 C12 -64.57(17)
C10 W1 C11 C12 116.9(2)
C14 W1 C11 C12 78.06(16)
C13 W1 C11 C12 36.87(15)
Sn1 W1 C11 C12 140.26(13)
C1 W1 C11 C10 99.15(16)
C3 W1 C11 C10 -93.1(3)
C2 W1 C11 C10 178.55(15)
C14 W1 C11 C10 -38.83(14)
C12 W1 C11 C10 -116.9(2)
C13 W1 C11 C10 -80.02(16)
Sn1 W1 C11 C10 23.38(16)
C10 C11 C12 C13 -1.2(3)
W1 C11 C12 C13 -64.33(19)
C10 C11 C12 W1 63.09(18)
C1 W1 C12 C11 44.8(2)
C3 W1 C12 C11 -168.25(16)
C2 W1 C12 C11 118.56(17)
C10 W1 C12 C11 -37.47(15)
C14 W1 C12 C11 -79.89(16)
C13 W1 C12 C11 -116.7(2)
Sn1 W1 C12 C11 -64.89(19)
C1 W1 C12 C13 161.53(16)
C3 W1 C12 C13 -51.5(2)
C2 W1 C12 C13 -124.70(17)
C10 W1 C12 C13 79.27(17)
C14 W1 C12 C13 36.85(15)
C11 W1 C12 C13 116.7(2)
Sn1 W1 C12 C13 51.8(2)
C11 C12 C13 C14 1.4(3)
W1 C12 C13 C14 -62.05(19)
C11 C12 C13 W1 63.48(18)
C1 W1 C13 C14 77.9(3)
C3 W1 C13 C14 -105.77(17)
C2 W1 C13 C14 176.05(16)
C10 W1 C13 C14 37.69(15)
C11 W1 C13 C14 79.91(16)
C12 W1 C13 C14 117.0(2)
Sn1 W1 C13 C14 -30.70(17)
C1 W1 C13 C12 -39.1(3)
C3 W1 C13 C12 137.21(17)
C2 W1 C13 C12 59.04(18)
C10 W1 C13 C12 -79.33(17)
C14 W1 C13 C12 -117.0(2)
C11 W1 C13 C12 -37.11(16)
Sn1 W1 C13 C12 -147.71(14)
C12 C13 C14 C10 -1.1(3)
W1 C13 C14 C10 -63.84(18)
C12 C13 C14 W1 62.76(19)
C11 C10 C14 C13 0.3(3)
Sn2 C10 C14 C13 -177.53(18)
W1 C10 C14 C13 65.29(19)
C11 C10 C14 W1 -64.97(18)
Sn2 C10 C14 W1 117.18(18)
C1 W1 C14 C13 -145.55(16)
C3 W1 C14 C13 80.47(17)
C2 W1 C14 C13 -6.1(2)
C10 W1 C14 C13 -116.8(2)
C11 W1 C14 C13 -78.17(16)
C12 W1 C14 C13 -36.78(15)
Sn1 W1 C14 C13 152.40(15)
C1 W1 C14 C10 -28.7(2)
C3 W1 C14 C10 -162.72(15)
C2 W1 C14 C10 110.70(19)
C11 W1 C14 C10 38.64(14)
C12 W1 C14 C10 80.03(16)
C13 W1 C14 C10 116.8(2)
Sn1 W1 C14 C10 -90.79(13)
